data_4004044
loop_
_publ_author_name
'Lu, Ying-Bing'
'Liao, Ya-Qing'
'Dong, Lu'
'Zhu, Shui-Dong'
'Wen, He-Rui'
'Huang, Jing'
'Dai, Xue-Xun'
'Lian, Ping'
'Jiang, Xiao-Ming'
'Li, Rong'
'Xie, Yong-Rong'

_publ_section_title
;
 Ultra-Stable Metal--Organic Framework with Concurrent High Proton
 Conductivity and Fluorescence Sensing for Nitrobenzene
;
_journal_issue 19
_journal_name_full 'Chemistry of Materials'
_journal_page_first 7858
_journal_page_last 7868
_journal_paper_doi 10.1021/acs.chemmater.1c02562
_journal_volume 33
_journal_year 2021
_chemical_formula_moiety NaCu3(C2H3N4)4
_chemical_formula_sum 'C8 H12 Cu3 N16 Na'
_chemical_formula_weight 545.95
_chemical_melting_point ?
_chemical_name_common NaCu3(C2H3N4)4
_chemical_name_systematic
; 
 'NaCu3(C2H3N4)4' 
;
_space_group_IT_number 142
_space_group_name_Hall '-I 4bd 2c'
_space_group_name_H-M_alt 'I 41/a c d :2'
_symmetry_cell_setting tetragonal
_symmetry_space_group_name_H-M 'I 41/a c d :2'
_atom_sites_solution_hydrogens geom
_atom_sites_solution_primary direct
_atom_sites_solution_secondary difmap
_audit_creation_method SHELXL-97
_cell_angle_alpha 90.00
_cell_angle_beta 90.00
_cell_angle_gamma 90.00
_cell_formula_units_Z 16
_cell_length_a 16.378(3)
_cell_length_b 16.378(3)
_cell_length_c 27.376(7)
_cell_measurement_reflns_used 9939
_cell_measurement_temperature 293(2)
_cell_measurement_theta_max 27.4816
_cell_measurement_theta_min 2.3036
_cell_volume 7343(3)
_computing_cell_refinement 'CrystalClear (Rigaku Corp., 2002)'
_computing_data_collection 'CrystalClear (Rigaku Corp., 2002)'
_computing_data_reduction 'CrystalClear (Rigaku Corp., 2002)'
_computing_molecular_graphics 'Bruker SHELXTL'
_computing_publication_material 'Siemens SHELXTL^TM^ 5'
_computing_structure_refinement 'Siemens SHELXTL^TM^ 5'
_computing_structure_solution 'Siemens SHELXTL^TM^ 5'
_diffrn_ambient_temperature 293(2)
_diffrn_measured_fraction_theta_full 0.991
_diffrn_measured_fraction_theta_max 0.991
_diffrn_measurement_device_type 'Rigaku Mercury CCD'
_diffrn_measurement_method \w
_diffrn_radiation_monochromator graphite
_diffrn_radiation_source 'fine-focus sealed tube'
_diffrn_radiation_type MoK\a
_diffrn_radiation_wavelength 0.71073
_diffrn_reflns_av_R_equivalents 0.0521
_diffrn_reflns_av_sigmaI/netI 0.0199
_diffrn_reflns_limit_h_max 19
_diffrn_reflns_limit_h_min -19
_diffrn_reflns_limit_k_max 19
_diffrn_reflns_limit_k_min -19
_diffrn_reflns_limit_l_max 32
_diffrn_reflns_limit_l_min -32
_diffrn_reflns_number 23142
_diffrn_reflns_theta_full 25.49
_diffrn_reflns_theta_max 25.49
_diffrn_reflns_theta_min 2.30
_exptl_absorpt_coefficient_mu 3.501
_exptl_absorpt_correction_T_max 1.0000
_exptl_absorpt_correction_T_min 0.7654
_exptl_absorpt_correction_type multi-scan
_exptl_absorpt_process_details 'Sphere (Rigaku CrystalClear)'
_exptl_crystal_colour Colorless
_exptl_crystal_density_diffrn 1.975
_exptl_crystal_density_meas ?
_exptl_crystal_density_method 'not measured'
_exptl_crystal_description Block
_exptl_crystal_F_000 4320
_exptl_crystal_size_max 0.2000
_exptl_crystal_size_mid 0.2000
_exptl_crystal_size_min 0.2000
_refine_diff_density_max 0.503
_refine_diff_density_min -0.496
_refine_diff_density_rms 0.088
_refine_ls_extinction_method none
_refine_ls_goodness_of_fit_ref 1.429
_refine_ls_hydrogen_treatment constr
_refine_ls_matrix_type full
_refine_ls_number_parameters 128
_refine_ls_number_reflns 1698
_refine_ls_number_restraints 0
_refine_ls_restrained_S_all 1.429
_refine_ls_R_factor_all 0.0390
_refine_ls_R_factor_gt 0.0387
_refine_ls_shift/su_max 0.001
_refine_ls_shift/su_mean 0.000
_refine_ls_structure_factor_coef Fsqd
_refine_ls_weighting_details 'calc w=1/[\s^2^(Fo^2^)+(0.1000P)^2^+0.0000P] where P=(Fo^2^+2Fc^2^)/3'
_refine_ls_weighting_scheme calc
_refine_ls_wR_factor_gt 0.1650
_refine_ls_wR_factor_ref 0.1653
_reflns_number_gt 1692
_reflns_number_total 1698
_reflns_threshold_expression >2sigma(I)
_cod_data_source_file cm1c02562_si_002.cif
_cod_data_source_block 142
_cod_depositor_comments
;
The following automatic conversions were performed:

data item '_chemical_melting_point' value 'not measured' was changed
to '?' -- the value is undefined or not given.

data item '_exptl_absorpt_correction_type' value 'Multi-scan' was
changed to 'multi-scan' in accordance with the
/home/data/users/saulius/crontab/automatic-downloads/current/ACS/lib/dictionaries/cif_core.dic
dictionary named 'cif_core.dic' version 2.4.2 last updated on
2011-04-26.

data item '_exptl_crystal_density_meas' value 'not measured' was
changed to '?' -- the value is perceived as not measured.

Automatic conversion script
Id: cif_fix_values 7556 2019-12-06 15:28:31Z antanas 
;
_cod_original_cell_volume 7344(3)
_cod_original_sg_symbol_H-M I4(1)/acd
_cod_database_code 4004044

loop_
_symmetry_equiv_pos_as_xyz
'x, y, z'
'-x+1/2, -y, z+1/2'
'-y+1/4, x+3/4, z+1/4'
'y+1/4, -x+1/4, z+3/4'
'-x+1/2, y, -z'
'x, -y, -z+1/2'
'y+1/4, x+3/4, -z+3/4'
'-y+1/4, -x+1/4, -z+1/4'
'x+1/2, y+1/2, z+1/2'
'-x+1, -y+1/2, z+1'
'-y+3/4, x+5/4, z+3/4'
'y+3/4, -x+3/4, z+5/4'
'-x+1, y+1/2, -z+1/2'
'x+1/2, -y+1/2, -z+1'
'y+3/4, x+5/4, -z+5/4'
'-y+3/4, -x+3/4, -z+3/4'
'-x, -y, -z'
'x-1/2, y, -z-1/2'
'y-1/4, -x-3/4, -z-1/4'
'-y-1/4, x-1/4, -z-3/4'
'x-1/2, -y, z'
'-x, y, z-1/2'
'-y-1/4, -x-3/4, z-3/4'
'y-1/4, x-1/4, z-1/4'
'-x+1/2, -y+1/2, -z+1/2'
'x, y+1/2, -z'
'y+1/4, -x-1/4, -z+1/4'
'-y+1/4, x+1/4, -z-1/4'
'x, -y+1/2, z+1/2'
'-x+1/2, y+1/2, z'
'-y+1/4, -x-1/4, z-1/4'
'y+1/4, x+1/4, z+1/4'

loop_
_atom_site_label
_atom_site_type_symbol
_atom_site_fract_x
_atom_site_fract_y
_atom_site_fract_z
_atom_site_U_iso_or_equiv
_atom_site_adp_type
_atom_site_occupancy
_atom_site_symmetry_multiplicity
_atom_site_calc_flag
_atom_site_refinement_flags
_atom_site_disorder_assembly
_atom_site_disorder_group
Cu1 Cu 0.33145(2) 0.58145(2) 0.1250 0.01819(13) Uani 1 2 d S . .
Cu2 Cu 0.29728(2) 0.77162(2) 0.308514(14) 0.01926(11) Uani 1 1 d . . .
Na1 Na 0.5000 0.7500 0.31725(7) 0.0274(5) Uani 1 2 d S . .
C1 C 0.30143(18) 0.59590(19) 0.34262(11) 0.0199(7) Uani 1 1 d . . .
C2 C 0.2399(2) 0.5711(2) 0.30506(14) 0.0412(10) Uani 1 1 d . . .
H2A H 0.2182 0.6189 0.2895 0.062 Uiso 1 1 calc R . .
H2B H 0.1965 0.5414 0.3205 0.062 Uiso 1 1 calc R . .
H2C H 0.2656 0.5370 0.2810 0.062 Uiso 1 1 calc R . .
C3 C 0.43148(19) 0.6380(2) 0.21241(12) 0.0276(8) Uani 1 1 d . . .
C4 C 0.5029(2) 0.5850(3) 0.20021(15) 0.0548(12) Uani 1 1 d . . .
H4A H 0.4926 0.5567 0.1701 0.082 Uiso 1 1 calc R . .
H4B H 0.5112 0.5460 0.2259 0.082 Uiso 1 1 calc R . .
H4C H 0.5509 0.6182 0.1968 0.082 Uiso 1 1 calc R . .
N1 N 0.34245(15) 0.54374(14) 0.37065(9) 0.0169(6) Uani 1 1 d . . .
N2 N 0.39057(15) 0.59158(15) 0.39872(9) 0.0170(6) Uani 1 1 d . . .
N3 N 0.37972(16) 0.66847(15) 0.38760(10) 0.0203(6) Uani 1 1 d . . .
N4 N 0.32276(15) 0.67316(14) 0.35195(10) 0.0176(6) Uani 1 1 d . . .
N5 N 0.36583(15) 0.64582(16) 0.18515(9) 0.0188(6) Uani 1 1 d . . .
N6 N 0.31730(15) 0.69927(14) 0.20876(9) 0.0156(5) Uani 1 1 d . . .
N7 N 0.35487(16) 0.72328(16) 0.24885(9) 0.0207(6) Uani 1 1 d . . .
N8 N 0.42699(15) 0.68488(19) 0.25217(10) 0.0258(7) Uani 1 1 d . . .

loop_
_atom_site_aniso_label
_atom_site_aniso_U_11
_atom_site_aniso_U_22
_atom_site_aniso_U_33
_atom_site_aniso_U_23
_atom_site_aniso_U_13
_atom_site_aniso_U_12
Cu1 0.01621(16) 0.01621(16) 0.0222(3) 0.00027(14) -0.00027(14) 0.00140(19)
Cu2 0.0212(2) 0.01448(18) 0.0221(2) -0.00303(13) -0.01074(14) 0.00375(13)
Na1 0.0161(7) 0.0490(11) 0.0172(9) 0.000 0.000 -0.0003(8)
C1 0.0179(13) 0.0208(14) 0.0210(17) 0.0052(13) -0.0048(12) -0.0029(12)
C2 0.053(2) 0.0268(17) 0.044(2) 0.0101(15) -0.0355(18) -0.0115(16)
C3 0.0178(14) 0.047(2) 0.0178(16) -0.0031(14) -0.0049(12) 0.0084(14)
C4 0.0285(17) 0.100(3) 0.037(2) -0.024(2) -0.0038(17) 0.039(2)
N1 0.0162(11) 0.0138(11) 0.0208(13) 0.0074(10) -0.0006(10) -0.0033(10)
N2 0.0167(11) 0.0146(11) 0.0196(13) 0.0023(10) -0.0028(10) -0.0024(9)
N3 0.0281(13) 0.0145(11) 0.0184(13) 0.0016(10) -0.0086(11) -0.0002(11)
N4 0.0207(11) 0.0131(11) 0.0191(13) 0.0018(10) -0.0054(10) 0.0067(9)
N5 0.0164(11) 0.0213(12) 0.0186(13) -0.0005(10) -0.0026(10) -0.0006(10)
N6 0.0162(11) 0.0156(11) 0.0150(12) 0.0017(10) -0.0045(10) -0.0018(10)
N7 0.0179(11) 0.0247(12) 0.0194(13) 0.0046(10) -0.0029(11) -0.0019(10)
N8 0.0150(12) 0.0397(16) 0.0228(14) -0.0015(12) -0.0051(11) 0.0039(11)

loop_
_atom_type_symbol
_atom_type_description
_atom_type_scat_dispersion_real
_atom_type_scat_dispersion_imag
_atom_type_scat_source
C C 0.0033 0.0016 'International Tables Vol C Tables 4.2.6.8 and 6.1.1.4'
H H 0.0000 0.0000 'International Tables Vol C Tables 4.2.6.8 and 6.1.1.4'
N N 0.0061 0.0033 'International Tables Vol C Tables 4.2.6.8 and 6.1.1.4'
Na Na 0.0362 0.0249 'International Tables Vol C Tables 4.2.6.8 and 6.1.1.4'
Cu Cu 0.3201 1.2651 'International Tables Vol C Tables 4.2.6.8 and 6.1.1.4'

loop_
_geom_angle_atom_site_label_1
_geom_angle_atom_site_label_2
_geom_angle_atom_site_label_3
_geom_angle
_geom_angle_site_symmetry_1
_geom_angle_site_symmetry_3
_geom_angle_publ_flag
N5 Cu1 N5 111.60(14) . 15_444 ?
N5 Cu1 N1 116.38(10) . 6_565 ?
N5 Cu1 N1 106.06(10) 15_444 6_565 ?
N5 Cu1 N1 106.06(10) . 11_544 ?
N5 Cu1 N1 116.38(10) 15_444 11_544 ?
N1 Cu1 N1 100.21(14) 6_565 11_544 ?
N2 Cu2 N6 108.05(10) 19_576 25_565 ?
N2 Cu2 N7 125.52(10) 19_576 . ?
N6 Cu2 N7 109.71(10) 25_565 . ?
N2 Cu2 N4 98.80(10) 19_576 . ?
N6 Cu2 N4 121.22(10) 25_565 . ?
N7 Cu2 N4 93.72(10) . . ?
N2 Cu2 Na1 70.91(7) 19_576 . ?
N6 Cu2 Na1 167.45(8) 25_565 . ?
N7 Cu2 Na1 63.82(8) . . ?
N4 Cu2 Na1 70.91(7) . . ?
N8 Na1 N8 83.94(15) . 10_564 ?
N8 Na1 N3 105.32(9) . 28_656 ?
N8 Na1 N3 114.91(9) 10_564 28_656 ?
N8 Na1 N3 114.91(9) . 19_576 ?
N8 Na1 N3 105.32(9) 10_564 19_576 ?
N3 Na1 N3 125.10(13) 28_656 19_576 ?
N8 Na1 N7 24.89(8) . . ?
N8 Na1 N7 89.79(10) 10_564 . ?
N3 Na1 N7 124.35(8) 28_656 . ?
N3 Na1 N7 90.02(7) 19_576 . ?
N8 Na1 N7 89.79(10) . 10_564 ?
N8 Na1 N7 24.89(8) 10_564 10_564 ?
N3 Na1 N7 90.02(7) 28_656 10_564 ?
N3 Na1 N7 124.35(8) 19_576 10_564 ?
N7 Na1 N7 104.46(11) . 10_564 ?
N8 Na1 Na1 138.03(7) . 19_576 ?
N8 Na1 Na1 138.03(7) 10_564 19_576 ?
N3 Na1 Na1 62.55(7) 28_656 19_576 ?
N3 Na1 Na1 62.55(7) 19_576 19_576 ?
N7 Na1 Na1 127.77(6) . 19_576 ?
N7 Na1 Na1 127.77(6) 10_564 19_576 ?
N8 Na1 Cu2 113.25(8) . 10_564 ?
N8 Na1 Cu2 59.93(6) 10_564 10_564 ?
N3 Na1 Cu2 57.41(5) 28_656 10_564 ?
N3 Na1 Cu2 127.19(6) 19_576 10_564 ?
N7 Na1 Cu2 135.41(7) . 10_564 ?
N7 Na1 Cu2 36.90(5) 10_564 10_564 ?
Na1 Na1 Cu2 94.10(3) 19_576 10_564 ?
N8 Na1 Cu2 59.93(6) . . ?
N8 Na1 Cu2 113.25(8) 10_564 . ?
N3 Na1 Cu2 127.19(6) 28_656 . ?
N3 Na1 Cu2 57.41(5) 19_576 . ?
N7 Na1 Cu2 36.90(5) . . ?
N7 Na1 Cu2 135.41(7) 10_564 . ?
Na1 Na1 Cu2 94.10(3) 19_576 . ?
Cu2 Na1 Cu2 171.81(6) 10_564 . ?
N1 C1 N4 111.4(3) . . ?
N1 C1 C2 124.2(3) . . ?
N4 C1 C2 124.4(3) . . ?
C1 C2 H2A 109.5 . . ?
C1 C2 H2B 109.5 . . ?
H2A C2 H2B 109.5 . . ?
C1 C2 H2C 109.5 . . ?
H2A C2 H2C 109.5 . . ?
H2B C2 H2C 109.5 . . ?
N5 C3 N8 111.2(3) . . ?
N5 C3 C4 124.8(3) . . ?
N8 C3 C4 124.0(3) . . ?
C3 C4 H4A 109.5 . . ?
C3 C4 H4B 109.5 . . ?
H4A C4 H4B 109.5 . . ?
C3 C4 H4C 109.5 . . ?
H4A C4 H4C 109.5 . . ?
H4B C4 H4C 109.5 . . ?
C1 N1 N2 104.5(2) . . ?
C1 N1 Cu1 128.9(2) . 12_454 ?
N2 N1 Cu1 126.50(19) . 12_454 ?
N3 N2 N1 110.3(2) . . ?
N3 N2 Cu2 125.9(2) . 28_656 ?
N1 N2 Cu2 122.97(19) . 28_656 ?
N2 N3 N4 108.5(2) . . ?
N2 N3 Na1 105.81(18) . 19_576 ?
N4 N3 Na1 144.21(19) . 19_576 ?
C1 N4 N3 105.3(2) . . ?
C1 N4 Cu2 125.5(2) . . ?
N3 N4 Cu2 127.21(19) . . ?
C3 N5 N6 105.9(2) . . ?
C3 N5 Cu1 129.4(2) . . ?
N6 N5 Cu1 124.15(19) . . ?
N7 N6 N5 108.5(2) . . ?
N7 N6 Cu2 124.4(2) . 25_565 ?
N5 N6 Cu2 126.66(19) . 25_565 ?
N6 N7 N8 109.1(2) . . ?
N6 N7 Cu2 124.4(2) . . ?
N8 N7 Cu2 122.2(2) . . ?
N6 N7 Na1 156.3(2) . . ?
N8 N7 Na1 48.77(15) . . ?
Cu2 N7 Na1 79.28(8) . . ?
C3 N8 N7 105.3(2) . . ?
C3 N8 Na1 146.6(2) . . ?
N7 N8 Na1 106.33(19) . . ?

loop_
_geom_bond_atom_site_label_1
_geom_bond_atom_site_label_2
_geom_bond_distance
_geom_bond_site_symmetry_2
_geom_bond_publ_flag
Cu1 N5 2.035(3) . ?
Cu1 N5 2.035(3) 15_444 ?
Cu1 N1 2.062(2) 6_565 ?
Cu1 N1 2.062(2) 11_544 ?
Cu2 N2 1.991(2) 19_576 ?
Cu2 N6 1.993(2) 25_565 ?
Cu2 N7 2.046(3) . ?
Cu2 N4 2.047(2) . ?
Cu2 Na1 3.3476(7) . ?
Na1 N8 2.396(3) . ?
Na1 N8 2.396(3) 10_564 ?
Na1 N3 2.682(3) 28_656 ?
Na1 N3 2.682(3) 19_576 ?
Na1 N7 3.057(3) . ?
Na1 N7 3.057(3) 10_564 ?
Na1 Na1 3.162(4) 19_576 ?
Na1 Cu2 3.3476(7) 10_564 ?
C1 N1 1.330(4) . ?
C1 N4 1.337(4) . ?
C1 C2 1.496(5) . ?
C2 H2A 0.9600 . ?
C2 H2B 0.9600 . ?
C2 H2C 0.9600 . ?
C3 N5 1.315(4) . ?
C3 N8 1.334(4) . ?
C3 C4 1.495(5) . ?
C4 H4A 0.9600 . ?
C4 H4B 0.9600 . ?
C4 H4C 0.9600 . ?
N1 N2 1.351(3) . ?
N1 Cu1 2.062(2) 12_454 ?
N2 N3 1.308(4) . ?
N2 Cu2 1.991(2) 28_656 ?
N3 N4 1.352(4) . ?
N3 Na1 2.682(3) 19_576 ?
N5 N6 1.347(4) . ?
N6 N7 1.318(3) . ?
N6 Cu2 1.993(2) 25_565 ?
N7 N8 1.341(4) . ?
